data_7158985
loop_
_publ_author_name
'Sobhani, Maryam'
'Figueira de Abreu, R\'uben Manuel'
'Villinger, Alexander'
'Ehlers, Peter'
'Langer, Peter'

_publ_section_title
;
 Synthesis of imidazo[1,2-a]benzoazepines by alkyne-carbonyl-metathesis
;
_journal_name_full 'Organic &amp; Biomolecular Chemistry'
_journal_paper_doi 10.1039/D2OB01320G
_journal_year 2022
_chemical_absolute_configuration unk
_chemical_formula_moiety 'C24 H16 F2 N2 O'
_chemical_formula_sum 'C24 H16 F2 N2 O'
_chemical_formula_weight 386.39
_space_group_crystal_system monoclinic
_space_group_IT_number 5
_space_group_name_Hall 'C 2y'
_space_group_name_H-M_alt 'C 1 2 1'
_atom_sites_solution_hydrogens geom
_audit_creation_method SHELXL-2014/7
_audit_update_record
;
2022-04-06 deposited with the CCDC.	2022-11-09 downloaded from the CCDC.
;
_cell_angle_alpha 90
_cell_angle_beta 124.943(2)
_cell_angle_gamma 90
_cell_formula_units_Z 4
_cell_length_a 23.3551(19)
_cell_length_b 6.4154(5)
_cell_length_c 14.5468(12)
_cell_measurement_reflns_used 9633
_cell_measurement_temperature 173(2)
_cell_measurement_theta_max 31.69
_cell_measurement_theta_min 2.81
_cell_volume 1786.7(3)
_computing_cell_refinement 'Bruker Apex V7.51A'
_computing_data_collection 'Bruker Apex V7.51A'
_computing_data_reduction 'Bruker SAINT'
_computing_molecular_graphics 'ORTEP-3v2.01 (Farrugia, 1997)'
_computing_publication_material 'SHELXL-2014/7 (Sheldrick, 2014)'
_computing_structure_refinement 'SHELXL-2014/7 (Sheldrick, 2014)'
_computing_structure_solution 'Bruker SHELXTL'
_diffrn_ambient_temperature 173(2)
_diffrn_measured_fraction_theta_full 0.997
_diffrn_measured_fraction_theta_max 0.998
_diffrn_measurement_device_type 'Bruker Apex Kappa-II-CCD-diffractometer'
_diffrn_measurement_method 'phi and omega scans'
_diffrn_radiation_type MoK\a
_diffrn_radiation_wavelength 0.71073
_diffrn_reflns_av_R_equivalents 0.0573
_diffrn_reflns_av_unetI/netI 0.0330
_diffrn_reflns_Laue_measured_fraction_full 0.997
_diffrn_reflns_Laue_measured_fraction_max 0.998
_diffrn_reflns_limit_h_max 32
_diffrn_reflns_limit_h_min -32
_diffrn_reflns_limit_k_max 9
_diffrn_reflns_limit_k_min -9
_diffrn_reflns_limit_l_max 20
_diffrn_reflns_limit_l_min -20
_diffrn_reflns_number 35432
_diffrn_reflns_point_group_measured_fraction_full 0.998
_diffrn_reflns_point_group_measured_fraction_max 0.998
_diffrn_reflns_theta_full 25.242
_diffrn_reflns_theta_max 29.999
_diffrn_reflns_theta_min 2.806
_diffrn_source 'sealed tube'
_exptl_absorpt_coefficient_mu 0.103
_exptl_absorpt_correction_T_max 0.7463
_exptl_absorpt_correction_T_min 0.6752
_exptl_absorpt_correction_type multi-scan
_exptl_absorpt_process_details '(SADABS; Sheldrick, 2004)'
_exptl_crystal_colour colourless
_exptl_crystal_density_diffrn 1.436
_exptl_crystal_description block
_exptl_crystal_F_000 800
_exptl_crystal_size_max 0.500
_exptl_crystal_size_mid 0.130
_exptl_crystal_size_min 0.020
_refine_diff_density_max 0.279
_refine_diff_density_min -0.174
_refine_diff_density_rms 0.040
_refine_ls_abs_structure_details
;
 Refined as an inversion twin.
;
_refine_ls_abs_structure_Flack 0.1(8)
_refine_ls_extinction_method none
_refine_ls_goodness_of_fit_ref 1.022
_refine_ls_hydrogen_treatment constr
_refine_ls_matrix_type full
_refine_ls_number_parameters 264
_refine_ls_number_reflns 5188
_refine_ls_number_restraints 1
_refine_ls_restrained_S_all 1.022
_refine_ls_R_factor_all 0.0480
_refine_ls_R_factor_gt 0.0395
_refine_ls_shift/su_max 0.000
_refine_ls_shift/su_mean 0.000
_refine_ls_structure_factor_coef Fsqd
_refine_ls_weighting_details 'w=1/[\s^2^(Fo^2^)+(0.0511P)^2^+0.5869P] where P=(Fo^2^+2Fc^2^)/3'
_refine_ls_weighting_scheme calc
_refine_ls_wR_factor_gt 0.0935
_refine_ls_wR_factor_ref 0.0998
_reflns_Friedel_coverage 0.846
_reflns_Friedel_fraction_full 0.999
_reflns_Friedel_fraction_max 0.999
_reflns_number_gt 4600
_reflns_number_total 5188
_reflns_threshold_expression 'I > 2\s(I)'
_cod_data_source_file d2ob01320g2.cif
_cod_data_source_block is_rfmydc501
_cod_original_cell_volume 1786.6(3)
_cod_original_sg_symbol_H-M 'C 2'
_cod_database_code 7158985
_shelx_shelxl_version_number 2014/7
_shelx_space_group_comment
;
The symmetry employed for this shelxl refinement is uniquely defined
by the following loop, which should always be used as a source of
symmetry information in preference to the above space-group names.
They are only intended as comments.
;
_shelx_estimated_absorpt_t_min 0.950
_shelx_estimated_absorpt_t_max 0.998

loop_
_space_group_symop_operation_xyz
'x, y, z'
'-x, y, -z'
'x+1/2, y+1/2, z'
'-x+1/2, y+1/2, -z'

loop_
_atom_site_label
_atom_site_type_symbol
_atom_site_fract_x
_atom_site_fract_y
_atom_site_fract_z
_atom_site_U_iso_or_equiv
_atom_site_adp_type
_atom_site_occupancy
_atom_site_site_symmetry_order
_atom_site_calc_flag
_atom_site_refinement_flags_posn
_atom_site_refinement_flags_adp
_atom_site_refinement_flags_occupancy
_atom_site_disorder_assembly
_atom_site_disorder_group
F1 F 1.02015(7) 0.4559(3) 0.87391(14) 0.0469(4) Uani 1 1 d . . . . .
F2 F 0.97865(7) 0.0820(2) 0.88590(13) 0.0396(3) Uani 1 1 d . . . . .
O1 O 0.55646(9) 0.9212(3) 0.65053(16) 0.0408(4) Uani 1 1 d . . . . .
N1 N 0.79039(9) 0.7164(3) 0.74724(15) 0.0265(4) Uani 1 1 d . . . . .
N2 N 0.75685(8) 0.3994(3) 0.76588(13) 0.0217(3) Uani 1 1 d . . . . .
C1 C 0.73914(10) 0.6042(3) 0.73669(16) 0.0233(4) Uani 1 1 d . . . . .
C2 C 0.67073(10) 0.6852(3) 0.69627(17) 0.0243(4) Uani 1 1 d . . . . .
H2 H 0.6539 0.7960 0.6436 0.029 Uiso 1 1 calc R U . . .
C3 C 0.62827(10) 0.6200(3) 0.72547(16) 0.0225(4) Uani 1 1 d . . . . .
C4 C 0.64403(9) 0.4601(3) 0.80973(15) 0.0218(4) Uani 1 1 d . . . . .
C5 C 0.61822(10) 0.4874(4) 0.87558(16) 0.0268(4) Uani 1 1 d . . . . .
H5 H 0.5924 0.6095 0.8664 0.032 Uiso 1 1 calc R U . . .
C6 C 0.62973(11) 0.3397(4) 0.95350(17) 0.0301(5) Uani 1 1 d . . . . .
H6 H 0.6113 0.3599 0.9965 0.036 Uiso 1 1 calc R U . . .
C7 C 0.66804(11) 0.1622(4) 0.96919(18) 0.0301(5) Uani 1 1 d . . . . .
H7 H 0.6756 0.0601 1.0224 0.036 Uiso 1 1 calc R U . . .
C8 C 0.69548(10) 0.1340(3) 0.90670(17) 0.0266(4) Uani 1 1 d . . . . .
H8 H 0.7227 0.0137 0.9187 0.032 Uiso 1 1 calc R U . . .
C9 C 0.68348(9) 0.2799(3) 0.82691(16) 0.0206(4) Uani 1 1 d . . . . .
C10 C 0.70895(10) 0.2374(3) 0.75429(17) 0.0230(4) Uani 1 1 d . . . . .
H10A H 0.7331 0.1009 0.7752 0.028 Uiso 1 1 calc R U . . .
H10B H 0.6684 0.2293 0.6749 0.028 Uiso 1 1 calc R U . . .
C11 C 0.82465(10) 0.3764(3) 0.79773(16) 0.0225(4) Uani 1 1 d . . . . .
C12 C 0.86760(11) 0.2022(3) 0.83014(17) 0.0262(4) Uani 1 1 d . . . . .
H12 H 0.8529 0.0668 0.8345 0.031 Uiso 1 1 calc R U . . .
C13 C 0.93300(11) 0.2411(4) 0.85529(19) 0.0292(4) Uani 1 1 d . . . . .
C14 C 0.95485(11) 0.4382(4) 0.8478(2) 0.0326(5) Uani 1 1 d . . . . .
C15 C 0.91202(12) 0.6083(4) 0.81273(19) 0.0317(4) Uani 1 1 d . . . . .
H15 H 0.9271 0.7418 0.8064 0.038 Uiso 1 1 calc R U . . .
C16 C 0.84473(11) 0.5765(3) 0.78650(17) 0.0258(4) Uani 1 1 d . . . . .
C17 C 0.55927(11) 0.7351(3) 0.66826(17) 0.0261(4) Uani 1 1 d . . . . .
C18 C 0.49523(10) 0.6130(4) 0.63109(16) 0.0259(4) Uani 1 1 d . . . . .
C19 C 0.43842(12) 0.7157(4) 0.61965(19) 0.0340(5) Uani 1 1 d . . . . .
H19 H 0.4417 0.8595 0.6378 0.041 Uiso 1 1 calc R U . . .
C20 C 0.37748(12) 0.6067(5) 0.58183(19) 0.0384(6) Uani 1 1 d . . . . .
H20 H 0.3397 0.6762 0.5763 0.046 Uiso 1 1 calc R U . . .
C21 C 0.37053(11) 0.3985(5) 0.55188(18) 0.0363(5) Uani 1 1 d . . . . .
C22 C 0.42685(11) 0.2980(4) 0.56210(19) 0.0332(5) Uani 1 1 d . . . . .
H22 H 0.4226 0.1561 0.5404 0.040 Uiso 1 1 calc R U . . .
C23 C 0.48922(10) 0.4036(4) 0.60381(17) 0.0273(4) Uani 1 1 d . . . . .
H23 H 0.5279 0.3317 0.6136 0.033 Uiso 1 1 calc R U . . .
C24 C 0.30373(13) 0.2825(6) 0.5102(2) 0.0508(8) Uani 1 1 d . . . . .
H24A H 0.2646 0.3542 0.4446 0.076 Uiso 1 1 calc R U . . .
H24B H 0.2960 0.2776 0.5696 0.076 Uiso 1 1 calc R U . . .
H24C H 0.3073 0.1402 0.4894 0.076 Uiso 1 1 calc R U . . .

loop_
_atom_site_aniso_label
_atom_site_aniso_U_11
_atom_site_aniso_U_22
_atom_site_aniso_U_33
_atom_site_aniso_U_23
_atom_site_aniso_U_13
_atom_site_aniso_U_12
F1 0.0274(6) 0.0446(9) 0.0737(11) -0.0093(8) 0.0318(7) -0.0082(6)
F2 0.0281(7) 0.0358(8) 0.0565(8) -0.0013(7) 0.0251(6) 0.0041(6)
O1 0.0369(9) 0.0251(8) 0.0533(11) 0.0061(8) 0.0217(8) 0.0052(7)
N1 0.0272(9) 0.0244(9) 0.0318(9) 0.0000(7) 0.0192(7) -0.0022(7)
N2 0.0211(7) 0.0212(8) 0.0251(8) -0.0008(6) 0.0147(6) -0.0019(6)
C1 0.0256(9) 0.0234(9) 0.0228(8) -0.0009(8) 0.0151(7) -0.0024(8)
C2 0.0255(9) 0.0210(10) 0.0241(9) 0.0004(7) 0.0129(8) 0.0001(7)
C3 0.0201(8) 0.0222(9) 0.0221(8) -0.0007(7) 0.0102(7) 0.0008(7)
C4 0.0173(8) 0.0248(9) 0.0210(8) -0.0003(7) 0.0096(7) -0.0013(7)
C5 0.0205(8) 0.0330(11) 0.0254(9) -0.0015(8) 0.0122(8) 0.0000(8)
C6 0.0239(9) 0.0442(13) 0.0243(9) -0.0001(9) 0.0150(8) -0.0019(9)
C7 0.0243(10) 0.0391(12) 0.0252(9) 0.0065(9) 0.0132(8) -0.0022(9)
C8 0.0192(8) 0.0293(10) 0.0274(9) 0.0050(8) 0.0112(7) 0.0001(7)
C9 0.0163(8) 0.0217(9) 0.0224(8) -0.0013(7) 0.0102(7) -0.0028(6)
C10 0.0217(9) 0.0209(9) 0.0283(9) -0.0020(8) 0.0154(8) -0.0041(7)
C11 0.0218(8) 0.0265(10) 0.0229(9) -0.0041(7) 0.0150(7) -0.0048(7)
C12 0.0279(10) 0.0255(10) 0.0296(10) -0.0021(8) 0.0190(9) -0.0028(8)
C13 0.0241(10) 0.0329(12) 0.0322(10) -0.0041(9) 0.0170(9) 0.0004(8)
C14 0.0239(9) 0.0380(12) 0.0404(12) -0.0079(10) 0.0210(9) -0.0066(9)
C15 0.0308(10) 0.0290(11) 0.0417(11) -0.0058(9) 0.0246(9) -0.0085(9)
C16 0.0271(10) 0.0255(10) 0.0286(9) -0.0025(8) 0.0182(8) -0.0042(8)
C17 0.0230(9) 0.0266(10) 0.0265(9) 0.0016(8) 0.0130(8) 0.0043(8)
C18 0.0212(9) 0.0305(11) 0.0237(9) 0.0053(8) 0.0114(7) 0.0055(8)
C19 0.0285(11) 0.0419(13) 0.0301(10) 0.0056(10) 0.0160(9) 0.0117(10)
C20 0.0237(10) 0.0603(17) 0.0322(11) 0.0071(12) 0.0165(9) 0.0111(11)
C21 0.0227(10) 0.0582(16) 0.0250(10) 0.0097(10) 0.0120(8) -0.0024(10)
C22 0.0277(10) 0.0375(12) 0.0285(10) 0.0047(9) 0.0125(9) -0.0036(9)
C23 0.0215(9) 0.0309(11) 0.0266(10) 0.0034(8) 0.0122(8) 0.0028(8)
C24 0.0266(11) 0.085(2) 0.0379(13) 0.0106(14) 0.0169(10) -0.0113(13)

loop_
_atom_type_symbol
_atom_type_description
_atom_type_scat_dispersion_real
_atom_type_scat_dispersion_imag
_atom_type_scat_source
C C 0.0033 0.0016 'International Tables Vol C Tables 4.2.6.8 and 6.1.1.4'
H H 0.0000 0.0000 'International Tables Vol C Tables 4.2.6.8 and 6.1.1.4'
F F 0.0171 0.0103 'International Tables Vol C Tables 4.2.6.8 and 6.1.1.4'
N N 0.0061 0.0033 'International Tables Vol C Tables 4.2.6.8 and 6.1.1.4'
O O 0.0106 0.0060 'International Tables Vol C Tables 4.2.6.8 and 6.1.1.4'

loop_
_geom_angle_atom_site_label_1
_geom_angle_atom_site_label_2
_geom_angle_atom_site_label_3
_geom_angle
_geom_angle_site_symmetry_1
_geom_angle_site_symmetry_3
_geom_angle_publ_flag
C1 N1 C16 104.44(17) . . ?
C1 N2 C11 106.93(16) . . ?
C1 N2 C10 124.76(16) . . ?
C11 N2 C10 128.10(17) . . ?
N1 C1 N2 113.07(17) . . ?
N1 C1 C2 124.40(19) . . ?
N2 C1 C2 122.51(18) . . ?
C3 C2 C1 126.90(19) . . ?
C3 C2 H2 116.6 . . ?
C1 C2 H2 116.6 . . ?
C2 C3 C4 126.78(17) . . ?
C2 C3 C17 114.69(18) . . ?
C4 C3 C17 118.44(17) . . ?
C5 C4 C9 118.29(17) . . ?
C5 C4 C3 118.67(18) . . ?
C9 C4 C3 123.04(16) . . ?
C6 C5 C4 121.1(2) . . ?
C6 C5 H5 119.5 . . ?
C4 C5 H5 119.5 . . ?
C5 C6 C7 120.24(19) . . ?
C5 C6 H6 119.9 . . ?
C7 C6 H6 119.9 . . ?
C6 C7 C8 119.7(2) . . ?
C6 C7 H7 120.2 . . ?
C8 C7 H7 120.2 . . ?
C9 C8 C7 120.7(2) . . ?
C9 C8 H8 119.7 . . ?
C7 C8 H8 119.7 . . ?
C8 C9 C4 119.98(17) . . ?
C8 C9 C10 119.54(18) . . ?
C4 C9 C10 120.37(17) . . ?
N2 C10 C9 111.94(16) . . ?
N2 C10 H10A 109.2 . . ?
C9 C10 H10A 109.2 . . ?
N2 C10 H10B 109.2 . . ?
C9 C10 H10B 109.2 . . ?
H10A C10 H10B 107.9 . . ?
N2 C11 C12 131.73(19) . . ?
N2 C11 C16 104.95(18) . . ?
C12 C11 C16 123.26(17) . . ?
C13 C12 C11 114.8(2) . . ?
C13 C12 H12 122.6 . . ?
C11 C12 H12 122.6 . . ?
F2 C13 C12 119.8(2) . . ?
F2 C13 C14 117.15(18) . . ?
C12 C13 C14 123.1(2) . . ?
F1 C14 C15 120.3(2) . . ?
F1 C14 C13 117.5(2) . . ?
C15 C14 C13 122.20(19) . . ?
C14 C15 C16 116.8(2) . . ?
C14 C15 H15 121.6 . . ?
C16 C15 H15 121.6 . . ?
N1 C16 C15 129.6(2) . . ?
N1 C16 C11 110.60(17) . . ?
C15 C16 C11 119.8(2) . . ?
O1 C17 C18 121.27(19) . . ?
O1 C17 C3 120.4(2) . . ?
C18 C17 C3 118.27(18) . . ?
C23 C18 C19 119.2(2) . . ?
C23 C18 C17 122.04(19) . . ?
C19 C18 C17 118.7(2) . . ?
C20 C19 C18 119.7(2) . . ?
C20 C19 H19 120.1 . . ?
C18 C19 H19 120.1 . . ?
C21 C20 C19 121.3(2) . . ?
C21 C20 H20 119.3 . . ?
C19 C20 H20 119.3 . . ?
C20 C21 C22 118.6(2) . . ?
C20 C21 C24 120.7(3) . . ?
C22 C21 C24 120.7(3) . . ?
C23 C22 C21 120.6(2) . . ?
C23 C22 H22 119.7 . . ?
C21 C22 H22 119.7 . . ?
C18 C23 C22 120.4(2) . . ?
C18 C23 H23 119.8 . . ?
C22 C23 H23 119.8 . . ?
C21 C24 H24A 109.5 . . ?
C21 C24 H24B 109.5 . . ?
H24A C24 H24B 109.5 . . ?
C21 C24 H24C 109.5 . . ?
H24A C24 H24C 109.5 . . ?
H24B C24 H24C 109.5 . . ?

loop_
_geom_bond_atom_site_label_1
_geom_bond_atom_site_label_2
_geom_bond_distance
_geom_bond_site_symmetry_2
_geom_bond_publ_flag
F1 C14 1.349(2) . ?
F2 C13 1.354(3) . ?
O1 C17 1.215(3) . ?
N1 C1 1.328(3) . ?
N1 C16 1.383(3) . ?
N2 C1 1.370(3) . ?
N2 C11 1.380(2) . ?
N2 C10 1.464(2) . ?
C1 C2 1.447(3) . ?
C2 C3 1.350(3) . ?
C2 H2 0.9500 . ?
C3 C4 1.474(3) . ?
C3 C17 1.516(3) . ?
C4 C5 1.405(3) . ?
C4 C9 1.409(3) . ?
C5 C6 1.381(3) . ?
C5 H5 0.9500 . ?
C6 C7 1.384(3) . ?
C6 H6 0.9500 . ?
C7 C8 1.392(3) . ?
C7 H7 0.9500 . ?
C8 C9 1.389(3) . ?
C8 H8 0.9500 . ?
C9 C10 1.505(3) . ?
C10 H10A 0.9900 . ?
C10 H10B 0.9900 . ?
C11 C12 1.392(3) . ?
C11 C16 1.408(3) . ?
C12 C13 1.375(3) . ?
C12 H12 0.9500 . ?
C13 C14 1.391(3) . ?
C14 C15 1.367(3) . ?
C15 C16 1.404(3) . ?
C15 H15 0.9500 . ?
C17 C18 1.489(3) . ?
C18 C23 1.385(3) . ?
C18 C19 1.404(3) . ?
C19 C20 1.386(4) . ?
C19 H19 0.9500 . ?
C20 C21 1.385(4) . ?
C20 H20 0.9500 . ?
C21 C22 1.394(3) . ?
C21 C24 1.507(3) . ?
C22 C23 1.392(3) . ?
C22 H22 0.9500 . ?
C23 H23 0.9500 . ?
C24 H24A 0.9800 . ?
C24 H24B 0.9800 . ?
C24 H24C 0.9800 . ?

loop_
_geom_torsion_atom_site_label_1
_geom_torsion_atom_site_label_2
_geom_torsion_atom_site_label_3
_geom_torsion_atom_site_label_4
_geom_torsion
_geom_torsion_site_symmetry_1
_geom_torsion_site_symmetry_2
_geom_torsion_site_symmetry_3
_geom_torsion_site_symmetry_4
_geom_torsion_publ_flag
C16 N1 C1 N2 -0.5(2) . . . . ?
C16 N1 C1 C2 -179.16(18) . . . . ?
C11 N2 C1 N1 0.0(2) . . . . ?
C10 N2 C1 N1 -175.09(17) . . . . ?
C11 N2 C1 C2 178.61(18) . . . . ?
C10 N2 C1 C2 3.6(3) . . . . ?
N1 C1 C2 C3 -149.5(2) . . . . ?
N2 C1 C2 C3 32.0(3) . . . . ?
C1 C2 C3 C4 3.7(3) . . . . ?
C1 C2 C3 C17 -179.7(2) . . . . ?
C2 C3 C4 C5 144.0(2) . . . . ?
C17 C3 C4 C5 -32.4(3) . . . . ?
C2 C3 C4 C9 -36.4(3) . . . . ?
C17 C3 C4 C9 147.14(18) . . . . ?
C9 C4 C5 C6 -1.4(3) . . . . ?
C3 C4 C5 C6 178.15(18) . . . . ?
C4 C5 C6 C7 0.9(3) . . . . ?
C5 C6 C7 C8 0.5(3) . . . . ?
C6 C7 C8 C9 -1.4(3) . . . . ?
C7 C8 C9 C4 0.9(3) . . . . ?
C7 C8 C9 C10 -175.22(18) . . . . ?
C5 C4 C9 C8 0.5(3) . . . . ?
C3 C4 C9 C8 -179.04(18) . . . . ?
C5 C4 C9 C10 176.62(18) . . . . ?
C3 C4 C9 C10 -2.9(3) . . . . ?
C1 N2 C10 C9 -63.5(2) . . . . ?
C11 N2 C10 C9 122.5(2) . . . . ?
C8 C9 C10 N2 -121.60(19) . . . . ?
C4 C9 C10 N2 62.3(2) . . . . ?
C1 N2 C11 C12 -176.7(2) . . . . ?
C10 N2 C11 C12 -1.8(3) . . . . ?
C1 N2 C11 C16 0.6(2) . . . . ?
C10 N2 C11 C16 175.42(18) . . . . ?
N2 C11 C12 C13 179.4(2) . . . . ?
C16 C11 C12 C13 2.6(3) . . . . ?
C11 C12 C13 F2 -178.85(18) . . . . ?
C11 C12 C13 C14 -0.8(3) . . . . ?
F2 C13 C14 F1 -1.4(3) . . . . ?
C12 C13 C14 F1 -179.5(2) . . . . ?
F2 C13 C14 C15 176.9(2) . . . . ?
C12 C13 C14 C15 -1.2(4) . . . . ?
F1 C14 C15 C16 179.58(19) . . . . ?
C13 C14 C15 C16 1.4(3) . . . . ?
C1 N1 C16 C15 179.9(2) . . . . ?
C1 N1 C16 C11 0.9(2) . . . . ?
C14 C15 C16 N1 -178.5(2) . . . . ?
C14 C15 C16 C11 0.4(3) . . . . ?
N2 C11 C16 N1 -1.0(2) . . . . ?
C12 C11 C16 N1 176.61(18) . . . . ?
N2 C11 C16 C15 179.96(18) . . . . ?
C12 C11 C16 C15 -2.5(3) . . . . ?
C2 C3 C17 O1 -37.4(3) . . . . ?
C4 C3 C17 O1 139.5(2) . . . . ?
C2 C3 C17 C18 140.5(2) . . . . ?
C4 C3 C17 C18 -42.7(3) . . . . ?
O1 C17 C18 C23 150.8(2) . . . . ?
C3 C17 C18 C23 -27.0(3) . . . . ?
O1 C17 C18 C19 -26.9(3) . . . . ?
C3 C17 C18 C19 155.30(19) . . . . ?
C23 C18 C19 C20 0.3(3) . . . . ?
C17 C18 C19 C20 178.0(2) . . . . ?
C18 C19 C20 C21 -1.8(3) . . . . ?
C19 C20 C21 C22 1.0(3) . . . . ?
C19 C20 C21 C24 -179.6(2) . . . . ?
C20 C21 C22 C23 1.4(3) . . . . ?
C24 C21 C22 C23 -178.0(2) . . . . ?
C19 C18 C23 C22 2.1(3) . . . . ?
C17 C18 C23 C22 -175.61(19) . . . . ?
C21 C22 C23 C18 -2.9(3) . . . . ?
